data_7239181
loop_
_publ_author_name
'Kalaivani, P.'
'Prabhakaran, R.'
'Poornima, P.'
'Huang, R.'
'Hornebecq, V.'
'Dallemer, F.'
'Vijaya Padma, V.'
'Natarajan, K.'

_publ_section_title
;
 Synthesis and structural characterization of new ruthenium(ii) complexes
 and investigation of their antiproliferative and metastatic effect
 against human lung cancer (A549) cells
;
_journal_issue 43
_journal_name_full 'RSC Advances'
_journal_page_first 20363
_journal_paper_doi 10.1039/c3ra43335h
_journal_volume 3
_journal_year 2013
_chemical_formula_sum 'C102 H88 Cl2 N6 O5 P4 Ru2 S2'
_chemical_formula_weight 1938.82
_space_group_IT_number 2
_space_group_name_Hall '-P 1'
_space_group_name_H-M_alt 'P -1'
_symmetry_cell_setting triclinic
_symmetry_space_group_name_H-M 'P -1'
_atom_sites_solution_hydrogens geom
_atom_sites_solution_primary direct
_atom_sites_solution_secondary difmap
_audit_creation_method SHELXL-97
_cell_angle_alpha 93.1090(10)
_cell_angle_beta 94.3650(10)
_cell_angle_gamma 90.9940(10)
_cell_formula_units_Z 2
_cell_length_a 10.6970(8)
_cell_length_b 19.9205(15)
_cell_length_c 21.2569(16)
_cell_measurement_temperature 173(2)
_cell_volume 4508.8(6)
_computing_structure_refinement 'SHELXL-97 (Sheldrick, 2008)'
_computing_structure_solution 'SHELXS-97 (Sheldrick, 2008)'
_diffrn_ambient_temperature 173(2)
_diffrn_measured_fraction_theta_full 0.901
_diffrn_measured_fraction_theta_max 0.901
_diffrn_radiation_monochromator graphite
_diffrn_radiation_source 'fine-focus sealed tube'
_diffrn_radiation_type MoK\a
_diffrn_radiation_wavelength 0.71073
_diffrn_reflns_av_R_equivalents 0.0214
_diffrn_reflns_av_sigmaI/netI 0.0272
_diffrn_reflns_limit_h_max 13
_diffrn_reflns_limit_h_min -14
_diffrn_reflns_limit_k_max 26
_diffrn_reflns_limit_k_min -26
_diffrn_reflns_limit_l_max 28
_diffrn_reflns_limit_l_min -26
_diffrn_reflns_number 50120
_diffrn_reflns_theta_full 28.29
_diffrn_reflns_theta_max 28.29
_diffrn_reflns_theta_min 1.91
_exptl_absorpt_coefficient_mu 0.570
_exptl_absorpt_correction_type multi-scan
_exptl_absorpt_process_details SADABS
_exptl_crystal_density_diffrn 1.428
_exptl_crystal_density_method 'not measured'
_exptl_crystal_F_000 1992
_refine_diff_density_max 2.770
_refine_diff_density_min -1.020
_refine_diff_density_rms 0.075
_refine_ls_extinction_method none
_refine_ls_goodness_of_fit_ref 0.775
_refine_ls_hydrogen_treatment mixed
_refine_ls_matrix_type full
_refine_ls_number_parameters 1122
_refine_ls_number_reflns 20176
_refine_ls_number_restraints 0
_refine_ls_restrained_S_all 0.775
_refine_ls_R_factor_all 0.0463
_refine_ls_R_factor_gt 0.0380
_refine_ls_shift/su_max 0.002
_refine_ls_shift/su_mean 0.000
_refine_ls_structure_factor_coef Fsqd
_refine_ls_weighting_details 'calc w=1/[\s^2^(Fo^2^)+(0.0888P)^2^+10.5856P] where P=(Fo^2^+2Fc^2^)/3'
_refine_ls_weighting_scheme calc
_refine_ls_wR_factor_gt 0.1093
_refine_ls_wR_factor_ref 0.1178
_reflns_number_gt 17321
_reflns_number_total 20176
_reflns_threshold_expression >2sigma(I)
_cod_data_source_file c3ra43335h.txt
_cod_data_source_block in010909
_cod_original_sg_symbol_H-M P(-1)
_cod_database_code 7239181

loop_
_symmetry_equiv_pos_as_xyz
'x, y, z'
'-x, -y, -z'

loop_
_atom_site_label
_atom_site_type_symbol
_atom_site_fract_x
_atom_site_fract_y
_atom_site_fract_z
_atom_site_U_iso_or_equiv
_atom_site_adp_type
_atom_site_occupancy
_atom_site_symmetry_multiplicity
_atom_site_calc_flag
_atom_site_refinement_flags
Ru1 Ru 0.331507(17) 0.830353(9) 0.974453(9) 0.01827(6) Uani 1 1 d .
P1 P 0.37719(6) 0.82552(3) 0.86578(3) 0.02007(12) Uani 1 1 d .
S1 S 0.54035(6) 0.80900(3) 1.01223(3) 0.02439(13) Uani 1 1 d .
O1 O 0.14511(16) 0.82862(9) 0.93933(9) 0.0249(4) Uani 1 1 d .
P2 P 0.26557(6) 0.83674(3) 1.08055(3) 0.02193(13) Uani 1 1 d .
S2 S 1.07702(6) 0.66261(4) 0.43249(3) 0.03078(14) Uani 1 1 d .
C2 C 0.0649(2) 0.77812(12) 0.93452(11) 0.0225(5) Uani 1 1 d .
P3 P 0.96877(6) 0.71823(4) 0.57004(3) 0.02545(14) Uani 1 1 d .
Cl1 Cl 0.09118(9) 0.90284(4) 0.33683(5) 0.0540(2) Uani 1 1 d .
C3 C -0.0632(2) 0.79589(14) 0.92120(13) 0.0289(5) Uani 1 1 d .
H3 H -0.0824 0.8407 0.9160 0.035 Uiso 1 1 calc R
P4 P 0.77945(6) 0.63332(4) 0.36781(3) 0.02675(14) Uani 1 1 d .
Cl2 Cl 0.58132(10) 0.53976(5) 0.11046(5) 0.0612(2) Uani 1 1 d .
C4 C -0.1573(2) 0.74886(15) 0.91592(13) 0.0303(6) Uani 1 1 d .
H4 H -0.2397 0.7624 0.9084 0.036 Uiso 1 1 calc R
C5 C -0.1329(2) 0.67941(14) 0.92158(12) 0.0283(5) Uani 1 1 d .
C6 C -0.2325(3) 0.63112(16) 0.91627(14) 0.0364(6) Uani 1 1 d .
H6 H -0.3146 0.6451 0.9090 0.044 Uiso 1 1 calc R
C7 C -0.2097(3) 0.56425(17) 0.92172(16) 0.0439(8) Uani 1 1 d .
H7 H -0.2757 0.5329 0.9180 0.053 Uiso 1 1 calc R
C8 C -0.0860(3) 0.54351(16) 0.93304(17) 0.0458(8) Uani 1 1 d .
H8 H -0.0704 0.4981 0.9370 0.055 Uiso 1 1 calc R
C9 C 0.0130(3) 0.58921(15) 0.93839(16) 0.0382(7) Uani 1 1 d .
H9 H 0.0944 0.5741 0.9454 0.046 Uiso 1 1 calc R
C10 C -0.0075(2) 0.65904(13) 0.93330(12) 0.0268(5) Uani 1 1 d .
C11 C 0.0934(2) 0.70980(12) 0.94088(11) 0.0227(5) Uani 1 1 d .
N12 N 0.2169(2) 0.68740(12) 0.95775(12) 0.0342(5) Uani 1 1 d .
H12 H 0.230(3) 0.6336(16) 0.9622(14) 0.027(8) Uiso 1 1 d .
N13 N 0.31557(19) 0.72556(10) 0.97321(9) 0.0210(4) Uani 1 1 d .
N14 N 0.4207(2) 0.69041(11) 0.99377(11) 0.0254(4) Uani 1 1 d .
H14 H 0.414(3) 0.6503(16) 0.9966(14) 0.023(7) Uiso 1 1 d .
C15 C 0.5250(2) 0.72367(13) 1.01724(12) 0.0238(5) Uani 1 1 d .
C16 C 0.6176(2) 0.68750(12) 1.04357(11) 0.0210(5) Uani 1 1 d .
H16 H 0.6092 0.6409 1.0412 0.025 Uiso 1 1 calc R
C17 C 0.7310(3) 0.71869(16) 1.07581(15) 0.0376(7) Uani 1 1 d .
H17A H 0.7096 0.7442 1.1135 0.045 Uiso 1 1 calc R
H17B H 0.7678 0.7496 1.0483 0.045 Uiso 1 1 calc R
C18 C 0.8249(3) 0.66653(19) 1.09382(18) 0.0477(8) Uani 1 1 d .
H18A H 0.7847 0.6320 1.1153 0.072 Uiso 1 1 calc R
H18B H 0.8919 0.6871 1.1212 0.072 Uiso 1 1 calc R
H18C H 0.8581 0.6472 1.0564 0.072 Uiso 1 1 calc R
C19 C 0.1028(2) 0.86315(13) 1.08384(12) 0.0265(5) Uani 1 1 d .
C20 C 0.0205(3) 0.83926(16) 1.12562(14) 0.0351(6) Uani 1 1 d .
H20 H 0.0481 0.8088 1.1550 0.042 Uiso 1 1 calc R
C21 C -0.1026(3) 0.86070(18) 1.12362(15) 0.0413(7) Uani 1 1 d .
H21 H -0.1569 0.8440 1.1515 0.050 Uiso 1 1 calc R
C22 C -0.1454(3) 0.90644(16) 1.08084(15) 0.0380(7) Uani 1 1 d .
H22 H -0.2281 0.9203 1.0797 0.046 Uiso 1 1 calc R
C23 C -0.0648(3) 0.93119(15) 1.04015(15) 0.0370(6) Uani 1 1 d .
H23 H -0.0927 0.9622 1.0114 0.044 Uiso 1 1 calc R
C24 C 0.0585(3) 0.91009(13) 1.04171(14) 0.0310(6) Uani 1 1 d .
H24 H 0.1124 0.9276 1.0141 0.037 Uiso 1 1 calc R
C25 C 0.3515(2) 0.89246(13) 1.14073(12) 0.0263(5) Uani 1 1 d .
C26 C 0.4642(3) 0.92393(13) 1.13031(13) 0.0288(5) Uani 1 1 d .
H26 H 0.4963 0.9186 1.0909 0.035 Uiso 1 1 calc R
C27 C 0.5295(3) 0.96332(14) 1.17816(14) 0.0345(6) Uani 1 1 d .
H27 H 0.6051 0.9841 1.1707 0.041 Uiso 1 1 calc R
C28 C 0.4828(3) 0.97187(16) 1.23655(15) 0.0417(7) Uani 1 1 d .
H28 H 0.5266 0.9986 1.2684 0.050 Uiso 1 1 calc R
C29 C 0.3699(3) 0.94058(17) 1.24809(14) 0.0414(7) Uani 1 1 d .
H29 H 0.3385 0.9461 1.2876 0.050 Uiso 1 1 calc R
C30 C 0.3045(3) 0.90106(16) 1.20010(14) 0.0367(6) Uani 1 1 d .
H30 H 0.2291 0.8802 1.2076 0.044 Uiso 1 1 calc R
C31 C 0.2750(3) 0.75545(13) 1.11557(12) 0.0281(5) Uani 1 1 d .
C32 C 0.3873(3) 0.73822(15) 1.14805(14) 0.0352(6) Uani 1 1 d .
H32 H 0.4499 0.7708 1.1583 0.042 Uiso 1 1 calc R
C33 C 0.4058(4) 0.67255(17) 1.16512(16) 0.0470(8) Uani 1 1 d .
H33 H 0.4815 0.6609 1.1857 0.056 Uiso 1 1 calc R
C34 C 0.3115(4) 0.62471(17) 1.15134(17) 0.0554(10) Uani 1 1 d .
H34 H 0.3240 0.5808 1.1628 0.066 Uiso 1 1 calc R
C35 C 0.1988(4) 0.64126(17) 1.12076(17) 0.0518(9) Uani 1 1 d .
H35 H 0.1349 0.6090 1.1129 0.062 Uiso 1 1 calc R
C36 C 0.1808(3) 0.70647(15) 1.10162(14) 0.0369(6) Uani 1 1 d .
H36 H 0.1060 0.7173 1.0796 0.044 Uiso 1 1 calc R
C37 C 0.2747(2) 0.87629(12) 0.81460(12) 0.0246(5) Uani 1 1 d .
C38 C 0.1897(2) 0.92090(13) 0.83901(13) 0.0282(5) Uani 1 1 d .
H38 H 0.1803 0.9235 0.8822 0.034 Uiso 1 1 calc R
C39 C 0.1184(3) 0.96185(14) 0.79955(15) 0.0359(6) Uani 1 1 d .
H39 H 0.0628 0.9919 0.8166 0.043 Uiso 1 1 calc R
C40 C 0.1302(3) 0.95788(16) 0.73521(16) 0.0430(8) Uani 1 1 d .
H40 H 0.0828 0.9852 0.7089 0.052 Uiso 1 1 calc R
C41 C 0.2130(4) 0.91303(17) 0.71030(15) 0.0476(8) Uani 1 1 d .
H41 H 0.2201 0.9098 0.6669 0.057 Uiso 1 1 calc R
C42 C 0.2858(3) 0.87264(16) 0.74935(14) 0.0388(7) Uani 1 1 d .
H42 H 0.3420 0.8432 0.7320 0.047 Uiso 1 1 calc R
C43 C 0.3559(2) 0.74025(13) 0.83129(11) 0.0246(5) Uani 1 1 d .
C44 C 0.2407(3) 0.71752(14) 0.80280(13) 0.0300(6) Uani 1 1 d .
H44 H 0.1764 0.7476 0.7955 0.036 Uiso 1 1 calc R
C45 C 0.2215(3) 0.64910(15) 0.78511(16) 0.0397(7) Uani 1 1 d .
H45 H 0.1447 0.6341 0.7656 0.048 Uiso 1 1 calc R
C46 C 0.3150(3) 0.60413(15) 0.79636(16) 0.0432(7) Uani 1 1 d .
H46 H 0.3012 0.5587 0.7848 0.052 Uiso 1 1 calc R
C47 C 0.4309(3) 0.62642(15) 0.82504(16) 0.0407(7) Uani 1 1 d .
H47 H 0.4945 0.5960 0.8327 0.049 Uiso 1 1 calc R
C48 C 0.4509(3) 0.69402(14) 0.84217(14) 0.0323(6) Uani 1 1 d .
H48 H 0.5285 0.7088 0.8611 0.039 Uiso 1 1 calc R
C49 C 0.5342(2) 0.85141(13) 0.84606(12) 0.0254(5) Uani 1 1 d .
C50 C 0.6013(2) 0.90079(13) 0.88392(13) 0.0285(5) Uani 1 1 d .
H50 H 0.5699 0.9173 0.9212 0.034 Uiso 1 1 calc R
C51 C 0.7159(3) 0.92590(15) 0.86625(16) 0.0376(7) Uani 1 1 d .
H51 H 0.7600 0.9593 0.8915 0.045 Uiso 1 1 calc R
C52 C 0.7631(3) 0.90112(18) 0.81147(17) 0.0448(8) Uani 1 1 d .
H52 H 0.8388 0.9181 0.7995 0.054 Uiso 1 1 calc R
C53 C 0.6988(3) 0.85131(19) 0.77424(17) 0.0458(8) Uani 1 1 d .
H53 H 0.7316 0.8344 0.7375 0.055 Uiso 1 1 calc R
C54 C 0.5847(3) 0.82598(16) 0.79125(14) 0.0362(6) Uani 1 1 d .
H54 H 0.5421 0.7920 0.7660 0.043 Uiso 1 1 calc R
C55 C 0.3498(2) 0.92362(13) 0.97864(11) 0.0233(5) Uani 1 1 d .
O56 O 0.36153(19) 0.98137(9) 0.98194(10) 0.0320(4) Uani 1 1 d .
Ru2 Ru 0.875122(19) 0.675147(11) 0.469536(9) 0.02508(6) Uani 1 1 d .
O1A O 0.6989(2) 0.70546(11) 0.49735(9) 0.0350(4) Uani 1 1 d .
C2A C 0.6432(3) 0.76152(18) 0.48435(13) 0.0372(7) Uani 1 1 d .
C3A C 0.5158(3) 0.7624(2) 0.50225(18) 0.0524(9) Uani 1 1 d .
H3A H 0.4842 0.7259 0.5220 0.063 Uiso 1 1 calc R
C4A C 0.4418(3) 0.8151(2) 0.4908(2) 0.0632(11) Uani 1 1 d .
H4A H 0.3603 0.8142 0.5032 0.076 Uiso 1 1 calc R
C5A C 0.4840(3) 0.8720(2) 0.46052(18) 0.0520(9) Uani 1 1 d .
C6A C 0.4045(4) 0.9266(3) 0.4459(2) 0.0701(14) Uani 1 1 d .
H6A H 0.3206 0.9235 0.4541 0.084 Uiso 1 1 calc R
C7A C 0.4469(4) 0.9833(3) 0.4202(2) 0.0668(12) Uani 1 1 d .
H7A H 0.3936 1.0186 0.4118 0.080 Uiso 1 1 calc R
C8A C 0.5712(4) 0.9866(2) 0.40716(19) 0.0625(11) Uani 1 1 d .
H8A H 0.6012 1.0252 0.3902 0.075 Uiso 1 1 calc R
C9A C 0.6531(4) 0.93470(19) 0.41831(17) 0.0531(9) Uani 1 1 d .
H9A H 0.7360 0.9388 0.4083 0.064 Uiso 1 1 calc R
C10A C 0.6109(3) 0.87516(18) 0.44497(14) 0.0414(7) Uani 1 1 d .
C11A C 0.6904(3) 0.81718(16) 0.45639(13) 0.0348(6) Uani 1 1 d .
N12A N 0.8131(3) 0.81984(15) 0.43574(13) 0.0451(6) Uani 1 1 d .
H12A H 0.8373 0.8572 0.4216 0.054 Uiso 1 1 calc R
N13A N 0.8930(2) 0.77106(12) 0.43613(10) 0.0270(4) Uani 1 1 d .
N14A N 1.0048(2) 0.78744(12) 0.41139(12) 0.0322(5) Uani 1 1 d .
H14A H 1.015(3) 0.8271(17) 0.3896(15) 0.031(8) Uiso 1 1 d .
C15A C 1.0935(3) 0.74177(15) 0.40602(13) 0.0308(6) Uani 1 1 d .
C16A C 1.1967(3) 0.76218(15) 0.38003(15) 0.0333(6) Uani 1 1 d .
H16A H 1.2068 0.8076 0.3730 0.040 Uiso 1 1 calc R
C17A C 1.2941(3) 0.7158(2) 0.3623(2) 0.0586(10) Uani 1 1 d .
H17C H 1.3103 0.6850 0.3956 0.070 Uiso 1 1 calc R
H17D H 1.3710 0.7411 0.3580 0.070 Uiso 1 1 calc R
C18A C 1.2563(5) 0.6762(3) 0.3009(2) 0.0855(17) Uani 1 1 d .
H18D H 1.1794 0.6517 0.3049 0.128 Uiso 1 1 calc R
H18E H 1.3210 0.6452 0.2915 0.128 Uiso 1 1 calc R
H18F H 1.2444 0.7065 0.2675 0.128 Uiso 1 1 calc R
C19A C 0.6298(3) 0.58714(15) 0.36734(14) 0.0329(6) Uani 1 1 d .
C20A C 0.5686(3) 0.58315(18) 0.42270(16) 0.0433(7) Uani 1 1 d .
H20A H 0.6050 0.6030 0.4605 0.052 Uiso 1 1 calc R
C21A C 0.4535(3) 0.5497(2) 0.4216(2) 0.0538(9) Uani 1 1 d .
H21A H 0.4128 0.5479 0.4586 0.065 Uiso 1 1 calc R
C22A C 0.3992(4) 0.51927(19) 0.3665(2) 0.0567(10) Uani 1 1 d .
H22A H 0.3226 0.4964 0.3663 0.068 Uiso 1 1 calc R
C23A C 0.4596(3) 0.52278(18) 0.3108(2) 0.0521(9) Uani 1 1 d .
H23A H 0.4230 0.5023 0.2734 0.063 Uiso 1 1 calc R
C24A C 0.5736(3) 0.55648(16) 0.31107(16) 0.0409(7) Uani 1 1 d .
H24A H 0.6131 0.5588 0.2738 0.049 Uiso 1 1 calc R
C25A C 0.8725(3) 0.57744(14) 0.31935(13) 0.0304(6) Uani 1 1 d .
C26A C 0.9501(3) 0.53080(14) 0.34805(14) 0.0332(6) Uani 1 1 d .
H26A H 0.9561 0.5290 0.3918 0.040 Uiso 1 1 calc R
C27A C 1.0190(3) 0.48677(15) 0.31164(16) 0.0392(7) Uani 1 1 d .
H27A H 1.0702 0.4555 0.3311 0.047 Uiso 1 1 calc R
C28A C 1.0111(3) 0.48971(16) 0.24658(16) 0.0428(7) Uani 1 1 d .
H28A H 1.0585 0.4611 0.2224 0.051 Uiso 1 1 calc R
C29A C 0.9334(3) 0.53490(18) 0.21765(15) 0.0458(8) Uani 1 1 d .
H29A H 0.9269 0.5360 0.1738 0.055 Uiso 1 1 calc R
C30A C 0.8642(3) 0.57911(18) 0.25361(14) 0.0421(7) Uani 1 1 d .
H30A H 0.8123 0.6098 0.2337 0.050 Uiso 1 1 calc R
C31A C 0.7437(3) 0.70377(15) 0.31859(12) 0.0310(6) Uani 1 1 d .
C32A C 0.6248(3) 0.73111(16) 0.31512(14) 0.0370(6) Uani 1 1 d .
H32A H 0.5587 0.7085 0.3314 0.044 Uiso 1 1 calc R
C33A C 0.6042(3) 0.79208(19) 0.28748(17) 0.0483(8) Uani 1 1 d .
H33A H 0.5241 0.8096 0.2841 0.058 Uiso 1 1 calc R
C34A C 0.7034(4) 0.8264(2) 0.26504(17) 0.0550(9) Uani 1 1 d .
H34A H 0.6901 0.8676 0.2475 0.066 Uiso 1 1 calc R
C35A C 0.8221(4) 0.8000(2) 0.26841(16) 0.0501(8) Uani 1 1 d .
H35A H 0.8886 0.8236 0.2536 0.060 Uiso 1 1 calc R
C36A C 0.8415(3) 0.73807(17) 0.29405(14) 0.0394(7) Uani 1 1 d .
H36A H 0.9206 0.7194 0.2948 0.047 Uiso 1 1 calc R
C37A C 0.8879(2) 0.69899(14) 0.64002(12) 0.0277(5) Uani 1 1 d .
C38A C 0.7700(3) 0.66837(17) 0.63597(14) 0.0389(7) Uani 1 1 d .
H38A H 0.7284 0.6572 0.5967 0.047 Uiso 1 1 calc R
C39A C 0.7141(3) 0.65442(19) 0.69098(15) 0.0444(8) Uani 1 1 d .
H39A H 0.6349 0.6340 0.6880 0.053 Uiso 1 1 calc R
C40A C 0.7741(3) 0.67038(18) 0.74973(14) 0.0404(7) Uani 1 1 d .
H40A H 0.7363 0.6604 0.7862 0.048 Uiso 1 1 calc R
C41A C 0.8917(3) 0.70150(19) 0.75370(14) 0.0426(7) Uani 1 1 d .
H41A H 0.9327 0.7129 0.7931 0.051 Uiso 1 1 calc R
C42A C 0.9478(3) 0.71552(17) 0.69964(13) 0.0371(7) Uani 1 1 d .
H42A H 1.0267 0.7363 0.7029 0.044 Uiso 1 1 calc R
C43A C 0.9801(3) 0.80995(14) 0.57549(13) 0.0314(6) Uani 1 1 d .
C44A C 0.8898(3) 0.84778(17) 0.60361(15) 0.0409(7) Uani 1 1 d .
H44A H 0.8267 0.8265 0.6234 0.049 Uiso 1 1 calc R
C45A C 0.8934(4) 0.91798(18) 0.60235(17) 0.0513(9) Uani 1 1 d .
H45A H 0.8333 0.9432 0.6217 0.062 Uiso 1 1 calc R
C46A C 0.9853(4) 0.94981(18) 0.57264(17) 0.0533(9) Uani 1 1 d .
H46A H 0.9871 0.9965 0.5721 0.064 Uiso 1 1 calc R
C47A C 1.0742(4) 0.91336(18) 0.54385(16) 0.0487(8) Uani 1 1 d .
H47A H 1.1355 0.9352 0.5233 0.058 Uiso 1 1 calc R
C48A C 1.0728(3) 0.84331(17) 0.54527(15) 0.0405(7) Uani 1 1 d .
H48A H 1.1339 0.8187 0.5260 0.049 Uiso 1 1 calc R
C49A C 1.1269(2) 0.68895(15) 0.59113(12) 0.0290(5) Uani 1 1 d .
C50A C 1.2225(3) 0.73057(17) 0.62055(14) 0.0374(6) Uani 1 1 d .
H50A H 1.2081 0.7759 0.6293 0.045 Uiso 1 1 calc R
C51A C 1.3398(3) 0.7044(2) 0.63689(17) 0.0479(8) Uani 1 1 d .
H51A H 1.4033 0.7324 0.6565 0.058 Uiso 1 1 calc R
C52A C 1.3623(3) 0.63735(19) 0.62422(18) 0.0490(8) Uani 1 1 d .
H52A H 1.4409 0.6203 0.6349 0.059 Uiso 1 1 calc R
C53A C 1.2676(3) 0.59545(18) 0.59557(18) 0.0475(8) Uani 1 1 d .
H53A H 1.2822 0.5500 0.5876 0.057 Uiso 1 1 calc R
C54A C 1.1512(3) 0.62113(16) 0.57881(15) 0.0381(7) Uani 1 1 d .
H54A H 1.0883 0.5928 0.5591 0.046 Uiso 1 1 calc R
C55A C 0.8622(3) 0.58946(15) 0.49922(13) 0.0327(6) Uani 1 1 d .
O56A O 0.8548(2) 0.53660(12) 0.51722(11) 0.0463(5) Uani 1 1 d .
O210 O 0.3743(2) 0.55827(11) 0.00260(14) 0.0531(6) Uani 1 1 d .

loop_
_atom_site_aniso_label
_atom_site_aniso_U_11
_atom_site_aniso_U_22
_atom_site_aniso_U_33
_atom_site_aniso_U_23
_atom_site_aniso_U_13
_atom_site_aniso_U_12
Ru1 0.01721(9) 0.01721(9) 0.02000(10) 0.00113(7) -0.00073(7) -0.00107(7)
P1 0.0202(3) 0.0194(3) 0.0201(3) 0.0003(2) -0.0012(2) -0.0011(2)
S1 0.0196(3) 0.0236(3) 0.0293(3) 0.0026(2) -0.0034(2) -0.0014(2)
O1 0.0202(8) 0.0229(8) 0.0312(9) 0.0037(7) -0.0016(7) -0.0011(7)
P2 0.0227(3) 0.0216(3) 0.0214(3) 0.0019(2) 0.0010(2) -0.0025(2)
S2 0.0267(3) 0.0343(3) 0.0317(3) 0.0025(3) 0.0033(3) 0.0057(3)
C2 0.0218(11) 0.0253(12) 0.0198(11) 0.0006(9) -0.0009(9) -0.0017(9)
P3 0.0237(3) 0.0319(3) 0.0203(3) 0.0009(2) -0.0010(2) 0.0014(3)
Cl1 0.0525(5) 0.0432(4) 0.0699(6) 0.0184(4) 0.0170(4) 0.0036(4)
C3 0.0257(13) 0.0277(13) 0.0324(14) 0.0004(10) -0.0026(10) 0.0012(10)
P4 0.0245(3) 0.0341(4) 0.0213(3) 0.0015(3) -0.0010(2) 0.0043(3)
Cl2 0.0687(6) 0.0370(4) 0.0789(7) 0.0144(4) 0.0026(5) 0.0097(4)
C4 0.0191(12) 0.0391(15) 0.0318(14) 0.0007(11) -0.0018(10) -0.0027(10)
C5 0.0258(13) 0.0382(14) 0.0204(12) 0.0015(10) -0.0001(10) -0.0097(11)
C6 0.0285(14) 0.0462(17) 0.0335(15) 0.0019(12) -0.0001(11) -0.0123(12)
C7 0.0393(17) 0.0457(18) 0.0452(18) 0.0029(14) -0.0024(14) -0.0234(14)
C8 0.0501(19) 0.0291(15) 0.057(2) 0.0058(14) -0.0059(16) -0.0147(13)
C9 0.0344(15) 0.0291(14) 0.0494(18) 0.0029(13) -0.0062(13) -0.0089(12)
C10 0.0280(13) 0.0285(13) 0.0233(12) 0.0007(10) -0.0009(10) -0.0062(10)
C11 0.0222(11) 0.0242(12) 0.0212(11) 0.0006(9) 0.0003(9) -0.0038(9)
N12 0.0371(13) 0.0307(12) 0.0344(13) 0.0014(10) 0.0008(10) -0.0013(10)
N13 0.0199(9) 0.0217(10) 0.0212(10) 0.0020(8) -0.0013(8) 0.0012(8)
N14 0.0240(11) 0.0182(10) 0.0334(12) 0.0040(9) -0.0034(9) 0.0008(8)
C15 0.0228(12) 0.0256(12) 0.0231(12) 0.0031(9) 0.0010(9) 0.0016(9)
C16 0.0162(10) 0.0200(11) 0.0266(12) 0.0058(9) -0.0040(9) 0.0031(8)
C17 0.0260(14) 0.0447(17) 0.0408(16) 0.0051(13) -0.0079(12) 0.0012(12)
C18 0.0297(15) 0.062(2) 0.052(2) 0.0220(17) -0.0073(14) 0.0060(14)
C19 0.0246(12) 0.0282(13) 0.0260(12) -0.0031(10) 0.0016(10) -0.0019(10)
C20 0.0318(14) 0.0431(16) 0.0308(14) 0.0069(12) 0.0032(11) -0.0026(12)
C21 0.0298(15) 0.0560(19) 0.0392(16) 0.0035(14) 0.0110(12) -0.0060(13)
C22 0.0261(14) 0.0409(16) 0.0469(17) -0.0027(13) 0.0062(12) 0.0029(12)
C23 0.0350(15) 0.0331(15) 0.0438(17) 0.0058(12) 0.0048(13) 0.0067(12)
C24 0.0295(14) 0.0256(13) 0.0388(15) 0.0021(11) 0.0082(11) 0.0020(10)
C25 0.0284(13) 0.0241(12) 0.0257(12) 0.0001(10) -0.0017(10) 0.0012(10)
C26 0.0291(13) 0.0267(13) 0.0304(13) 0.0001(10) 0.0013(11) -0.0008(10)
C27 0.0322(14) 0.0298(14) 0.0399(16) 0.0024(12) -0.0051(12) -0.0065(11)
C28 0.0480(18) 0.0373(16) 0.0363(16) -0.0069(13) -0.0114(14) -0.0046(13)
C29 0.0496(18) 0.0456(18) 0.0275(14) -0.0051(13) 0.0007(13) -0.0067(14)
C30 0.0381(16) 0.0404(16) 0.0309(14) -0.0015(12) 0.0033(12) -0.0075(12)
C31 0.0380(14) 0.0244(12) 0.0226(12) 0.0028(10) 0.0055(11) 0.0002(10)
C32 0.0441(16) 0.0328(15) 0.0297(14) 0.0050(11) 0.0059(12) 0.0058(12)
C33 0.066(2) 0.0391(17) 0.0379(17) 0.0095(13) 0.0064(15) 0.0186(16)
C34 0.097(3) 0.0277(16) 0.0434(19) 0.0084(14) 0.012(2) 0.0056(17)
C35 0.084(3) 0.0309(16) 0.0407(18) 0.0015(13) 0.0118(18) -0.0151(17)
C36 0.0499(18) 0.0325(15) 0.0281(14) 0.0016(11) 0.0049(12) -0.0100(13)
C37 0.0256(12) 0.0231(12) 0.0241(12) 0.0046(9) -0.0047(10) -0.0036(9)
C38 0.0257(13) 0.0272(13) 0.0312(13) 0.0045(10) -0.0030(10) -0.0012(10)
C39 0.0344(15) 0.0276(14) 0.0441(17) 0.0042(12) -0.0102(12) 0.0023(11)
C40 0.0494(19) 0.0337(15) 0.0430(17) 0.0100(13) -0.0198(14) 0.0007(13)
C41 0.069(2) 0.0457(18) 0.0264(15) 0.0068(13) -0.0109(15) 0.0046(16)
C42 0.0511(18) 0.0386(16) 0.0260(14) 0.0017(12) -0.0029(13) 0.0069(13)
C43 0.0284(13) 0.0249(12) 0.0199(11) -0.0014(9) 0.0008(9) -0.0025(10)
C44 0.0308(14) 0.0268(13) 0.0311(13) -0.0007(10) -0.0043(11) -0.0025(10)
C45 0.0411(17) 0.0296(14) 0.0459(17) -0.0042(12) -0.0065(14) -0.0100(12)
C46 0.0535(19) 0.0241(14) 0.0500(19) -0.0062(13) -0.0011(15) -0.0045(13)
C47 0.0411(17) 0.0285(14) 0.0517(19) -0.0024(13) 0.0004(14) 0.0067(12)
C48 0.0313(14) 0.0271(13) 0.0372(15) -0.0018(11) -0.0027(11) 0.0009(11)
C49 0.0226(12) 0.0264(12) 0.0276(12) 0.0060(10) 0.0017(10) 0.0005(9)
C50 0.0240(12) 0.0269(13) 0.0344(14) 0.0045(10) -0.0002(10) 0.0004(10)
C51 0.0255(14) 0.0339(15) 0.0529(18) 0.0085(13) -0.0023(13) -0.0056(11)
C52 0.0263(14) 0.0522(19) 0.058(2) 0.0168(16) 0.0109(14) -0.0030(13)
C53 0.0391(17) 0.057(2) 0.0439(18) 0.0040(15) 0.0177(14) 0.0014(15)
C54 0.0339(15) 0.0416(16) 0.0333(15) -0.0011(12) 0.0064(12) -0.0022(12)
C55 0.0208(11) 0.0275(13) 0.0214(11) 0.0021(9) -0.0004(9) -0.0008(9)
O56 0.0352(10) 0.0191(9) 0.0408(11) 0.0003(8) -0.0015(8) -0.0022(7)
Ru2 0.02292(11) 0.03266(12) 0.01951(10) 0.00175(8) -0.00001(7) 0.00303(8)
O1A 0.0390(11) 0.0410(11) 0.0248(9) 0.0011(8) 0.0005(8) 0.0039(9)
C2A 0.0251(13) 0.060(2) 0.0251(13) -0.0081(13) 0.0017(11) 0.0053(13)
C3A 0.0332(17) 0.070(2) 0.055(2) -0.0019(18) 0.0154(15) 0.0015(16)
C4A 0.0253(16) 0.088(3) 0.077(3) -0.011(2) 0.0154(17) 0.0111(18)
C5A 0.0321(16) 0.073(3) 0.049(2) -0.0166(18) -0.0005(14) 0.0158(16)
C6A 0.0366(19) 0.102(4) 0.069(3) -0.024(3) -0.0040(18) 0.033(2)
C7A 0.065(3) 0.077(3) 0.056(2) -0.009(2) -0.010(2) 0.040(2)
C8A 0.070(3) 0.069(3) 0.048(2) -0.0018(18) -0.0016(19) 0.036(2)
C9A 0.065(2) 0.054(2) 0.0404(18) -0.0006(15) 0.0003(16) 0.0277(18)
C10A 0.0347(16) 0.058(2) 0.0304(15) -0.0102(14) -0.0010(12) 0.0170(14)
C11A 0.0304(14) 0.0494(17) 0.0242(13) -0.0036(12) 0.0009(11) 0.0069(12)
N12A 0.0480(16) 0.0504(16) 0.0367(14) 0.0008(12) 0.0004(12) 0.0112(13)
N13A 0.0258(11) 0.0331(12) 0.0220(10) 0.0008(9) 0.0007(8) 0.0066(9)
N14A 0.0303(12) 0.0332(12) 0.0349(13) 0.0080(10) 0.0091(10) 0.0052(10)
C15A 0.0299(14) 0.0357(14) 0.0273(13) 0.0011(11) 0.0053(11) 0.0031(11)
C16A 0.0230(13) 0.0323(14) 0.0474(17) 0.0083(12) 0.0171(12) 0.0034(10)
C17A 0.0375(18) 0.065(2) 0.079(3) 0.014(2) 0.0321(18) 0.0157(17)
C18A 0.108(4) 0.093(4) 0.065(3) 0.012(3) 0.046(3) 0.050(3)
C19A 0.0262(13) 0.0347(14) 0.0374(15) 0.0042(12) -0.0032(11) 0.0025(11)
C20A 0.0328(16) 0.057(2) 0.0404(17) 0.0056(15) 0.0007(13) 0.0000(14)
C21A 0.0385(18) 0.063(2) 0.061(2) 0.0123(18) 0.0078(16) -0.0053(16)
C22A 0.0380(18) 0.050(2) 0.081(3) 0.0071(19) -0.0014(18) -0.0101(15)
C23A 0.0457(19) 0.0440(19) 0.063(2) -0.0065(16) -0.0114(17) -0.0043(15)
C24A 0.0392(16) 0.0379(16) 0.0439(17) -0.0014(13) -0.0055(13) 0.0008(13)
C25A 0.0278(13) 0.0364(14) 0.0265(13) -0.0024(11) 0.0008(10) 0.0019(11)
C26A 0.0336(14) 0.0327(14) 0.0325(14) 0.0003(11) -0.0009(11) 0.0014(11)
C27A 0.0360(15) 0.0319(15) 0.0493(18) -0.0007(13) 0.0010(13) 0.0054(12)
C28A 0.0435(17) 0.0380(16) 0.0473(18) -0.0090(14) 0.0140(14) 0.0017(13)
C29A 0.056(2) 0.053(2) 0.0294(15) -0.0053(14) 0.0076(14) 0.0072(16)
C30A 0.0470(18) 0.0532(19) 0.0255(14) -0.0003(13) -0.0010(13) 0.0133(15)
C31A 0.0341(14) 0.0375(15) 0.0206(12) 0.0019(10) -0.0032(10) 0.0041(11)
C32A 0.0343(15) 0.0444(17) 0.0316(14) 0.0024(12) -0.0028(12) 0.0078(12)
C33A 0.0486(19) 0.053(2) 0.0426(18) 0.0057(15) -0.0047(15) 0.0185(16)
C34A 0.074(3) 0.050(2) 0.0409(19) 0.0148(15) -0.0080(18) 0.0108(18)
C35A 0.058(2) 0.061(2) 0.0326(16) 0.0176(15) 0.0022(15) -0.0064(17)
C36A 0.0372(16) 0.0554(19) 0.0262(14) 0.0098(13) 0.0002(12) 0.0040(14)
C37A 0.0262(13) 0.0343(14) 0.0226(12) -0.0008(10) 0.0027(10) 0.0022(10)
C38A 0.0329(15) 0.0554(19) 0.0273(14) -0.0023(13) -0.0005(11) -0.0070(13)
C39A 0.0338(16) 0.061(2) 0.0378(16) 0.0004(15) 0.0058(13) -0.0126(14)
C40A 0.0381(16) 0.057(2) 0.0277(14) 0.0033(13) 0.0093(12) 0.0027(14)
C41A 0.0343(16) 0.070(2) 0.0227(13) -0.0020(14) 0.0016(12) 0.0019(15)
C42A 0.0259(13) 0.0588(19) 0.0256(13) -0.0021(13) -0.0002(11) -0.0016(13)
C43A 0.0344(14) 0.0349(14) 0.0235(12) -0.0002(10) -0.0060(11) 0.0019(11)
C44A 0.0406(17) 0.0443(17) 0.0369(16) 0.0019(13) -0.0049(13) 0.0082(13)
C45A 0.061(2) 0.0449(19) 0.0464(19) -0.0045(15) -0.0080(17) 0.0195(17)
C46A 0.075(3) 0.0366(17) 0.0454(19) 0.0071(15) -0.0156(18) 0.0007(17)
C47A 0.064(2) 0.0445(18) 0.0365(17) 0.0088(14) -0.0076(16) -0.0103(16)
C48A 0.0435(17) 0.0458(17) 0.0313(15) 0.0030(13) -0.0018(13) -0.0043(14)
C49A 0.0256(13) 0.0393(15) 0.0225(12) 0.0057(10) 0.0008(10) 0.0016(11)
C50A 0.0282(14) 0.0459(17) 0.0366(15) -0.0031(13) -0.0035(12) 0.0009(12)
C51A 0.0302(16) 0.061(2) 0.0505(19) -0.0022(16) -0.0081(14) -0.0010(14)
C52A 0.0284(15) 0.059(2) 0.059(2) 0.0087(17) -0.0074(14) 0.0083(14)
C53A 0.0409(18) 0.0399(17) 0.061(2) 0.0108(15) -0.0050(16) 0.0086(14)
C54A 0.0309(15) 0.0392(16) 0.0437(17) 0.0087(13) -0.0045(12) 0.0001(12)
C55A 0.0315(14) 0.0394(16) 0.0260(13) 0.0011(11) -0.0041(11) -0.0016(11)
O56A 0.0549(14) 0.0415(13) 0.0413(12) 0.0061(10) -0.0049(10) -0.0073(10)
O210 0.0487(14) 0.0253(11) 0.0870(19) 0.0108(11) 0.0097(13) 0.0055(9)

loop_
_atom_type_symbol
_atom_type_description
_atom_type_scat_dispersion_real
_atom_type_scat_dispersion_imag
_atom_type_scat_source
C C 0.0033 0.0016 'International Tables Vol C Tables 4.2.6.8 and 6.1.1.4'
H H 0.0000 0.0000 'International Tables Vol C Tables 4.2.6.8 and 6.1.1.4'
N N 0.0061 0.0033 'International Tables Vol C Tables 4.2.6.8 and 6.1.1.4'
O O 0.0106 0.0060 'International Tables Vol C Tables 4.2.6.8 and 6.1.1.4'
P P 0.1023 0.0942 'International Tables Vol C Tables 4.2.6.8 and 6.1.1.4'
S S 0.1246 0.1234 'International Tables Vol C Tables 4.2.6.8 and 6.1.1.4'
Ru Ru -1.2594 0.8363 'International Tables Vol C Tables 4.2.6.8 and 6.1.1.4'
Cl Cl 0.1484 0.1585 'International Tables Vol C Tables 4.2.6.8 and 6.1.1.4'

loop_
_geom_angle_atom_site_label_1
_geom_angle_atom_site_label_2
_geom_angle_atom_site_label_3
_geom_angle
C55 Ru1 O1 95.31(9)
C55 Ru1 N13 177.65(9)
O1 Ru1 N13 86.54(7)
C55 Ru1 S1 95.95(8)
O1 Ru1 S1 168.72(5)
N13 Ru1 S1 82.21(6)
C55 Ru1 P1 90.51(8)
O1 Ru1 P1 85.16(5)
N13 Ru1 P1 91.08(6)
S1 Ru1 P1 94.05(2)
C55 Ru1 P2 89.18(8)
O1 Ru1 P2 89.61(5)
N13 Ru1 P2 89.39(6)
S1 Ru1 P2 91.23(2)
P1 Ru1 P2 174.71(2)
C43 P1 C49 104.44(12)
C43 P1 C37 104.55(12)
C49 P1 C37 102.41(12)
C43 P1 Ru1 110.60(8)
C49 P1 Ru1 118.74(9)
C37 P1 Ru1 114.67(9)
C15 S1 Ru1 98.12(9)
C2 O1 Ru1 128.39(16)
C31 P2 C25 102.56(12)
C31 P2 C19 106.39(13)
C25 P2 C19 103.41(12)
C31 P2 Ru1 111.35(9)
C25 P2 Ru1 119.27(9)
C19 P2 Ru1 112.63(9)
C15A S2 Ru2 97.57(10)
O1 C2 C11 126.3(2)
O1 C2 C3 114.9(2)
C11 C2 C3 118.8(2)
C43A P3 C49A 106.00(13)
C43A P3 C37A 103.06(13)
C49A P3 C37A 101.62(12)
C43A P3 Ru2 112.25(9)
C49A P3 Ru2 115.29(9)
C37A P3 Ru2 117.16(9)
C4 C3 C2 121.6(3)
C31A P4 C19A 104.12(13)
C31A P4 C25A 104.41(13)
C19A P4 C25A 102.92(13)
C31A P4 Ru2 109.54(9)
C19A P4 Ru2 117.03(10)
C25A P4 Ru2 117.34(9)
C3 C4 C5 121.5(2)
C10 C5 C6 120.2(3)
C10 C5 C4 119.1(2)
C6 C5 C4 120.7(3)
C7 C6 C5 121.0(3)
C6 C7 C8 119.3(3)
C9 C8 C7 121.2(3)
C8 C9 C10 120.9(3)
C5 C10 C9 117.4(2)
C5 C10 C11 119.4(2)
C9 C10 C11 123.2(2)
C2 C11 N12 123.1(2)
C2 C11 C10 119.5(2)
N12 C11 C10 117.3(2)
N13 N12 C11 126.1(2)
N12 N13 N14 113.7(2)
N12 N13 Ru1 128.43(17)
N14 N13 Ru1 117.78(15)
C15 N14 N13 120.1(2)
N14 C15 C16 117.4(2)
N14 C15 S1 121.07(19)
C16 C15 S1 121.5(2)
C15 C16 C17 122.4(2)
C16 C17 C18 111.0(3)
C20 C19 C24 117.9(3)
C20 C19 P2 124.2(2)
C24 C19 P2 117.8(2)
C21 C20 C19 120.3(3)
C22 C21 C20 120.9(3)
C23 C22 C21 119.3(3)
C22 C23 C24 120.3(3)
C23 C24 C19 121.2(3)
C26 C25 C30 119.0(2)
C26 C25 P2 122.3(2)
C30 C25 P2 118.6(2)
C27 C26 C25 120.5(3)
C28 C27 C26 120.3(3)
C27 C28 C29 120.1(3)
C30 C29 C28 119.6(3)
C29 C30 C25 120.5(3)
C36 C31 C32 119.4(3)
C36 C31 P2 120.9(2)
C32 C31 P2 118.8(2)
C33 C32 C31 120.2(3)
C34 C33 C32 119.7(3)
C35 C34 C33 120.8(3)
C34 C35 C36 119.9(3)
C31 C36 C35 119.9(3)
C38 C37 C42 118.4(2)
C38 C37 P1 122.0(2)
C42 C37 P1 119.5(2)
C37 C38 C39 120.9(3)
C40 C39 C38 120.2(3)
C39 C40 C41 119.5(3)
C40 C41 C42 120.8(3)
C41 C42 C37 120.2(3)
C44 C43 C48 119.1(2)
C44 C43 P1 121.1(2)
C48 C43 P1 119.1(2)
C43 C44 C45 119.8(3)
C46 C45 C44 120.6(3)
C45 C46 C47 120.0(3)
C48 C47 C46 119.8(3)
C47 C48 C43 120.7(3)
C50 C49 C54 118.8(2)
C50 C49 P1 119.6(2)
C54 C49 P1 121.4(2)
C49 C50 C51 120.4(3)
C52 C51 C50 119.9(3)
C51 C52 C53 120.2(3)
C52 C53 C54 120.4(3)
C53 C54 C49 120.2(3)
O56 C55 Ru1 179.2(2)
C55A Ru2 N13A 179.01(11)
C55A Ru2 O1A 94.69(11)
N13A Ru2 O1A 86.27(8)
C55A Ru2 S2 96.31(9)
N13A Ru2 S2 82.74(6)
O1A Ru2 S2 168.98(6)
C55A Ru2 P3 91.04(9)
N13A Ru2 P3 88.71(6)
O1A Ru2 P3 89.15(6)
S2 Ru2 P3 89.86(2)
C55A Ru2 P4 89.72(9)
N13A Ru2 P4 90.53(6)
O1A Ru2 P4 90.40(6)
S2 Ru2 P4 90.43(2)
P3 Ru2 P4 179.14(3)
C2A O1A Ru2 126.47(19)
O1A C2A C11A 128.8(3)
O1A C2A C3A 112.4(3)
C11A C2A C3A 118.8(3)
C4A C3A C2A 121.1(4)
C3A C4A C5A 122.2(3)
C4A C5A C10A 118.8(3)
C4A C5A C6A 122.4(4)
C10A C5A C6A 118.8(4)
C7A C6A C5A 122.6(4)
C6A C7A C8A 118.0(4)
C7A C8A C9A 122.7(5)
C8A C9A C10A 120.2(4)
C5A C10A C9A 117.7(3)
C5A C10A C11A 118.7(3)
C9A C10A C11A 123.6(3)
C2A C11A N12A 122.6(3)
C2A C11A C10A 120.2(3)
N12A C11A C10A 117.2(3)
N13A N12A C11A 126.2(3)
N12A N13A N14A 113.6(2)
N12A N13A Ru2 129.1(2)
N14A N13A Ru2 117.32(16)
C15A N14A N13A 120.5(2)
N14A C15A C16A 115.8(3)
N14A C15A S2 121.8(2)
C16A C15A S2 122.4(2)
C15A C16A C17A 122.4(3)
C16A C17A C18A 111.7(4)
C20A C19A C24A 118.9(3)
C20A C19A P4 120.6(2)
C24A C19A P4 120.5(2)
C21A C20A C19A 120.2(3)
C22A C21A C20A 120.7(4)
C21A C22A C23A 119.6(3)
C24A C23A C22A 120.3(3)
C23A C24A C19A 120.2(3)
C26A C25A C30A 118.9(3)
C26A C25A P4 119.8(2)
C30A C25A P4 121.3(2)
C25A C26A C27A 120.5(3)
C28A C27A C26A 119.9(3)
C29A C28A C27A 120.1(3)
C28A C29A C30A 120.4(3)
C29A C30A C25A 120.2(3)
C36A C31A C32A 119.1(3)
C36A C31A P4 119.1(2)
C32A C31A P4 120.7(2)
C31A C32A C33A 120.4(3)
C34A C33A C32A 119.6(3)
C35A C34A C33A 120.7(3)
C34A C35A C36A 119.6(3)
C35A C36A C31A 120.6(3)
C38A C37A C42A 118.9(3)
C38A C37A P3 122.5(2)
C42A C37A P3 118.7(2)
C37A C38A C39A 119.7(3)
C40A C39A C38A 121.2(3)
C39A C40A C41A 119.0(3)
C42A C41A C40A 120.3(3)
C41A C42A C37A 120.9(3)
C44A C43A C48A 118.7(3)
C44A C43A P3 120.8(2)
C48A C43A P3 120.2(2)
C43A C44A C45A 120.2(3)
C46A C45A C44A 120.3(3)
C47A C46A C45A 120.4(3)
C46A C47A C48A 120.0(4)
C47A C48A C43A 120.4(3)
C50A C49A C54A 118.7(3)
C50A C49A P3 123.2(2)
C54A C49A P3 118.1(2)
C49A C50A C51A 120.1(3)
C52A C51A C50A 120.5(3)
C51A C52A C53A 119.9(3)
C54A C53A C52A 120.0(3)
C53A C54A C49A 120.9(3)
O56A C55A Ru2 179.5(3)

loop_
_geom_bond_atom_site_label_1
_geom_bond_atom_site_label_2
_geom_bond_distance
Ru1 C55 1.861(3)
Ru1 O1 2.0742(17)
Ru1 N13 2.090(2)
Ru1 S1 2.3693(6)
Ru1 P1 2.3946(7)
Ru1 P2 2.4112(7)
P1 C43 1.817(3)
P1 C49 1.833(3)
P1 C37 1.840(3)
S1 C15 1.715(3)
O1 C2 1.305(3)
P2 C31 1.820(3)
P2 C25 1.829(3)
P2 C19 1.833(3)
S2 C15A 1.713(3)
S2 Ru2 2.3672(7)
C2 C11 1.411(3)
C2 C3 1.433(4)
P3 C43A 1.826(3)
P3 C49A 1.830(3)
P3 C37A 1.831(3)
P3 Ru2 2.3978(7)
C3 C4 1.357(4)
P4 C31A 1.824(3)
P4 C19A 1.831(3)
P4 C25A 1.833(3)
P4 Ru2 2.4198(7)
C4 C5 1.422(4)
C5 C10 1.416(4)
C5 C6 1.417(4)
C6 C7 1.368(5)
C7 C8 1.400(5)
C8 C9 1.378(4)
C9 C10 1.421(4)
C10 C11 1.460(3)
C11 N12 1.428(4)
N12 N13 1.301(3)
N13 N14 1.390(3)
N14 C15 1.336(3)
C15 C16 1.341(3)
C16 C17 1.459(4)
C17 C18 1.502(4)
C19 C20 1.393(4)
C19 C24 1.394(4)
C20 C21 1.390(4)
C21 C22 1.381(5)
C22 C23 1.371(4)
C23 C24 1.390(4)
C25 C26 1.388(4)
C25 C30 1.396(4)
C26 C27 1.387(4)
C27 C28 1.376(5)
C28 C29 1.393(5)
C29 C30 1.391(4)
C31 C36 1.394(4)
C31 C32 1.397(4)
C32 C33 1.390(4)
C33 C34 1.380(6)
C34 C35 1.379(6)
C35 C36 1.394(5)
C37 C38 1.391(4)
C37 C42 1.399(4)
C38 C39 1.396(4)
C39 C40 1.381(5)
C40 C41 1.382(5)
C41 C42 1.393(4)
C43 C44 1.389(4)
C43 C48 1.398(4)
C44 C45 1.401(4)
C45 C46 1.371(5)
C46 C47 1.393(5)
C47 C48 1.384(4)
C49 C50 1.390(4)
C49 C54 1.396(4)
C50 C51 1.401(4)
C51 C52 1.375(5)
C52 C53 1.376(5)
C53 C54 1.393(4)
C55 O56 1.153(3)
Ru2 C55A 1.858(3)
Ru2 N13A 2.085(2)
Ru2 O1A 2.106(2)
O1A C2A 1.308(4)
C2A C11A 1.391(5)
C2A C3A 1.443(4)
C3A C4A 1.349(6)
C4A C5A 1.416(6)
C5A C10A 1.422(5)
C5A C6A 1.426(6)
C6A C7A 1.366(7)
C7A C8A 1.381(7)
C8A C9A 1.385(5)
C9A C10A 1.423(6)
C10A C11A 1.466(4)
C11A N12A 1.417(4)
N12A N13A 1.305(3)
N13A N14A 1.384(3)
N14A C15A 1.333(4)
C15A C16A 1.339(4)
C16A C17A 1.461(4)
C17A C18A 1.512(7)
C19A C20A 1.395(4)
C19A C24A 1.402(4)
C20A C21A 1.387(5)
C21A C22A 1.373(6)
C22A C23A 1.395(6)
C23A C24A 1.381(5)
C25A C26A 1.391(4)
C25A C30A 1.396(4)
C26A C27A 1.395(4)
C27A C28A 1.384(5)
C28A C29A 1.374(5)
C29A C30A 1.394(4)
C31A C36A 1.389(4)
C31A C32A 1.391(4)
C32A C33A 1.391(5)
C33A C34A 1.381(6)
C34A C35A 1.381(6)
C35A C36A 1.388(5)
C37A C38A 1.386(4)
C37A C42A 1.396(4)
C38A C39A 1.392(4)
C39A C40A 1.378(5)
C40A C41A 1.387(5)
C41A C42A 1.376(4)
C43A C44A 1.387(4)
C43A C48A 1.399(4)
C44A C45A 1.400(5)
C45A C46A 1.372(6)
C46A C47A 1.368(6)
C47A C48A 1.397(5)
C49A C50A 1.394(4)
C49A C54A 1.395(4)
C50A C51A 1.394(4)
C51A C52A 1.377(5)
C52A C53A 1.384(5)
C53A C54A 1.383(4)
C55A O56A 1.143(4)
